data_8106594
loop_
_publ_author_name
'Yu, Xiao'
'Li, Yue-Xue'
'Lin, Sen'
'Cui, Yang-Zhe'
'Jin, Qiong-Hua'

_publ_section_title
;
 Crystal structure of bis(1,3-bis(diphenylphosphino)propane-\k 2
 P,P&#x2032;)silver(I) trifluorosulfonate--methanol (1:0.5),
 [Ag(C27H26P2)]SO3CF3&#x22C5;0.5CH3OH
;
_journal_issue 4
_journal_name_full 'Zeitschrift f\"ur Kristallographie - New Crystal Structures'
_journal_page_first 529
_journal_page_last 531
_journal_paper_doi 10.1515/ncrs-2016-0284
_journal_volume 232
_journal_year 2017
_chemical_formula_sum 'C55.5 H54 Ag F3 O3.5 P4 S'
_chemical_formula_weight 1097.80
_space_group_IT_number 2
_space_group_name_Hall '-P 1'
_space_group_name_H-M_alt 'P -1'
_symmetry_cell_setting triclinic
_symmetry_space_group_name_H-M 'P -1'
_atom_sites_solution_hydrogens geom
_atom_sites_solution_primary direct
_atom_sites_solution_secondary difmap
_audit_creation_method SHELXL-97
_cell_angle_alpha 109.742(2)
_cell_angle_beta 92.8910(10)
_cell_angle_gamma 100.9980(10)
_cell_formula_units_Z 2
_cell_length_a 11.7859(10)
_cell_length_b 12.8900(11)
_cell_length_c 18.8971(17)
_cell_measurement_reflns_used 7084
_cell_measurement_temperature 298(2)
_cell_measurement_theta_max 28.177
_cell_measurement_theta_min 2.623
_cell_volume 2631.9(4)
_computing_cell_refinement 'Bruker SMART'
_computing_data_collection 'Bruker SMART'
_computing_data_reduction 'Bruker SAINT'
_computing_molecular_graphics 'Bruker SHELXTL'
_computing_publication_material 'Bruker SHELXTL'
_computing_structure_refinement 'SHELXL-97 (Sheldrick, 1997)'
_computing_structure_solution 'SHELXS-97 (Sheldrick, 1990)'
_diffrn_ambient_temperature 298(2)
_diffrn_measured_fraction_theta_full 0.985
_diffrn_measured_fraction_theta_max 0.985
_diffrn_measurement_device_type 'CCD area detector'
_diffrn_measurement_method 'phi and omega scans'
_diffrn_radiation_monochromator graphite
_diffrn_radiation_source 'fine-focus sealed tube'
_diffrn_radiation_type MoK\a
_diffrn_radiation_wavelength 0.71073
_diffrn_reflns_av_R_equivalents 0.0247
_diffrn_reflns_av_sigmaI/netI 0.0489
_diffrn_reflns_limit_h_max 13
_diffrn_reflns_limit_h_min -14
_diffrn_reflns_limit_k_max 15
_diffrn_reflns_limit_k_min -15
_diffrn_reflns_limit_l_max 22
_diffrn_reflns_limit_l_min -16
_diffrn_reflns_number 13239
_diffrn_reflns_theta_full 25.02
_diffrn_reflns_theta_max 25.02
_diffrn_reflns_theta_min 2.62
_exptl_absorpt_coefficient_mu 0.598
_exptl_absorpt_correction_T_max 0.7788
_exptl_absorpt_correction_T_min 0.7622
_exptl_absorpt_correction_type multi-scan
_exptl_absorpt_process_details sadabs
_exptl_crystal_colour colorless
_exptl_crystal_density_diffrn 1.385
_exptl_crystal_density_method 'not measured'
_exptl_crystal_description block
_exptl_crystal_F_000 1130
_exptl_crystal_size_max 0.48
_exptl_crystal_size_mid 0.45
_exptl_crystal_size_min 0.44
_refine_diff_density_max 0.457
_refine_diff_density_min -0.528
_refine_diff_density_rms 0.066
_refine_ls_extinction_method none
_refine_ls_goodness_of_fit_ref 1.039
_refine_ls_hydrogen_treatment mixed
_refine_ls_matrix_type full
_refine_ls_number_parameters 686
_refine_ls_number_reflns 9148
_refine_ls_number_restraints 1
_refine_ls_restrained_S_all 1.040
_refine_ls_R_factor_all 0.0588
_refine_ls_R_factor_gt 0.0405
_refine_ls_shift/su_max 0.001
_refine_ls_shift/su_mean 0.000
_refine_ls_structure_factor_coef Fsqd
_refine_ls_weighting_details 'calc w=1/[\s^2^(Fo^2^)+(0.0475P)^2^+2.4170P] where P=(Fo^2^+2Fc^2^)/3'
_refine_ls_weighting_scheme calc
_refine_ls_wR_factor_gt 0.0974
_refine_ls_wR_factor_ref 0.1129
_reflns_number_gt 7183
_reflns_number_total 9148
_reflns_threshold_expression >2sigma(I)
_cod_data_source_file suppl_ncrs-2016-0284_suppl.cif
_cod_data_source_block 120627c
_cod_depositor_comments
;
The following automatic conversions were performed:

data item '_symmetry_cell_setting' value 'Triclinic' was changed to
'triclinic' in accordance with the built-in table derived from the
CIF Core dictionary named 'cif_core.dic' version 2.4.5 last updated
on 2014-11-21.

Automatic conversion script
Id: cif_fix_values 8738 2021-04-28 16:35:53Z antanas 
;
_cod_original_sg_symbol_H-M P-1
_cod_original_formula_sum 'C55.50 H54 Ag F3 O3.50 P4 S'
_cod_database_code 8106594

loop_
_symmetry_equiv_pos_as_xyz
'x, y, z'
'-x, -y, -z'

loop_
_atom_site_label
_atom_site_type_symbol
_atom_site_fract_x
_atom_site_fract_y
_atom_site_fract_z
_atom_site_U_iso_or_equiv
_atom_site_adp_type
_atom_site_occupancy
_atom_site_symmetry_multiplicity
_atom_site_calc_flag
_atom_site_refinement_flags
_atom_site_disorder_assembly
_atom_site_disorder_group
Ag1 Ag 0.73131(2) 0.40116(2) 0.710396(15) 0.03650(10) Uani 1 1 d U . .
F1 F 0.3067(14) 0.9805(12) 0.9439(8) 0.143(5) Uani 0.650(13) 1 d P A 1
F2 F 0.4691(9) 1.0002(11) 0.9029(5) 0.155(4) Uani 0.650(13) 1 d P A 1
F3 F 0.3806(15) 0.8346(8) 0.8936(5) 0.157(6) Uani 0.650(13) 1 d P A 1
O1 O 0.3260(12) 1.0329(9) 0.8026(5) 0.120(4) Uani 0.650(13) 1 d P A 1
O2 O 0.3395(10) 0.8411(10) 0.7475(4) 0.110(4) Uani 0.650(13) 1 d P A 1
O3 O 0.1680(8) 0.8892(10) 0.8055(6) 0.165(5) Uani 0.650(13) 1 d P A 1
F1' F 0.4602(13) 0.8906(18) 0.8893(8) 0.113(7) Uani 0.350(13) 1 d P A 2
F2' F 0.2816(15) 0.8317(12) 0.8935(8) 0.110(5) Uani 0.350(13) 1 d P A 2
F3' F 0.3654(19) 1.0060(18) 0.9535(14) 0.106(8) Uani 0.350(13) 1 d P A 2
O1' O 0.2435(18) 1.0073(17) 0.8147(9) 0.109(8) Uani 0.350(13) 1 d P A 2
O2' O 0.4123(16) 0.946(2) 0.7637(10) 0.141(7) Uani 0.350(13) 1 d P A 2
O3' O 0.244(2) 0.8089(17) 0.7576(12) 0.154(9) Uani 0.350(13) 1 d P A 2
O4 O 0.0391(11) 0.0147(12) 0.9151(9) 0.176(5) Uani 0.50 1 d P . .
H4 H 0.0817 -0.0243 0.8914 0.263 Uiso 0.50 1 calc PR . .
P1 P 0.77302(8) 0.20748(7) 0.65369(5) 0.0361(2) Uani 1 1 d U . .
P2 P 0.51586(8) 0.32974(8) 0.68705(6) 0.0405(2) Uani 1 1 d . . .
P3 P 0.84451(8) 0.57410(8) 0.69561(6) 0.0395(2) Uani 1 1 d . . .
P4 P 0.81558(9) 0.46875(8) 0.84765(5) 0.0409(2) Uani 1 1 d . . .
S1 S 0.2860(8) 0.9188(5) 0.8038(4) 0.097(2) Uani 0.650(13) 1 d P A 1
S1' S 0.3080(12) 0.9239(11) 0.7974(7) 0.085(4) Uani 0.350(13) 1 d P A 2
C1 C 0.6620(3) 0.1032(3) 0.6737(3) 0.0506(10) Uani 1 1 d . . .
H1A H 0.6768 0.0287 0.6485 0.061 Uiso 1 1 calc R . .
H1B H 0.6719 0.1181 0.7278 0.061 Uiso 1 1 calc R . .
C2 C 0.5356(4) 0.1003(3) 0.6498(3) 0.0582(11) Uani 1 1 d . . .
H2A H 0.4885 0.0277 0.6461 0.070 Uiso 1 1 calc R . .
H2B H 0.5301 0.1045 0.5995 0.070 Uiso 1 1 calc R . .
C3 C 0.4823(3) 0.1937(3) 0.7019(2) 0.0496(10) Uani 1 1 d . . .
H3A H 0.5095 0.2064 0.7541 0.059 Uiso 1 1 calc R . .
H3B H 0.3983 0.1668 0.6947 0.059 Uiso 1 1 calc R . .
C4 C 0.9099(3) 0.1881(3) 0.69145(19) 0.0381(8) Uani 1 1 d . . .
C5 C 1.0091(3) 0.2681(3) 0.6956(2) 0.0487(9) Uani 1 1 d . . .
H5 H 1.0032 0.3286 0.6805 0.058 Uiso 1 1 calc R . .
C6 C 1.1179(4) 0.2590(4) 0.7222(2) 0.0583(11) Uani 1 1 d . . .
H6 H 1.1842 0.3127 0.7242 0.070 Uiso 1 1 calc R . .
C7 C 1.1268(4) 0.1705(4) 0.7455(2) 0.0586(11) Uani 1 1 d . . .
H7 H 1.1992 0.1644 0.7635 0.070 Uiso 1 1 calc R . .
C8 C 1.0294(4) 0.0917(4) 0.7421(2) 0.0581(11) Uani 1 1 d . . .
H8 H 1.0356 0.0319 0.7580 0.070 Uiso 1 1 calc R . .
C9 C 0.9213(4) 0.1001(3) 0.7152(2) 0.0493(10) Uani 1 1 d . . .
H9 H 0.8555 0.0457 0.7131 0.059 Uiso 1 1 calc R . .
C10 C 0.7785(3) 0.1493(3) 0.5516(2) 0.0410(8) Uani 1 1 d . . .
C11 C 0.8539(4) 0.0810(3) 0.5198(2) 0.0522(10) Uani 1 1 d . . .
H11 H 0.9024 0.0606 0.5507 0.063 Uiso 1 1 calc R . .
C12 C 0.8575(4) 0.0428(4) 0.4422(3) 0.0670(13) Uani 1 1 d . . .
H12 H 0.9078 -0.0038 0.4215 0.080 Uiso 1 1 calc R . .
C13 C 0.7878(4) 0.0729(4) 0.3955(2) 0.0644(12) Uani 1 1 d . . .
H13 H 0.7917 0.0479 0.3436 0.077 Uiso 1 1 calc R . .
C14 C 0.7127(4) 0.1396(4) 0.4257(2) 0.0610(12) Uani 1 1 d . . .
H14 H 0.6649 0.1599 0.3943 0.073 Uiso 1 1 calc R . .
C15 C 0.7074(4) 0.1776(3) 0.5036(2) 0.0519(10) Uani 1 1 d . . .
H15 H 0.6554 0.2226 0.5237 0.062 Uiso 1 1 calc R . .
C16 C 0.4450(3) 0.2981(3) 0.5916(2) 0.0464(9) Uani 1 1 d . . .
C17 C 0.3423(4) 0.2175(4) 0.5618(3) 0.0671(13) Uani 1 1 d . . .
H17 H 0.3064 0.1782 0.5908 0.081 Uiso 1 1 calc R . .
C18 C 0.2926(5) 0.1955(5) 0.4882(3) 0.0851(17) Uani 1 1 d . . .
H18 H 0.2244 0.1405 0.4680 0.102 Uiso 1 1 calc R . .
C19 C 0.3434(5) 0.2539(5) 0.4460(3) 0.0827(16) Uani 1 1 d . . .
H19 H 0.3091 0.2393 0.3972 0.099 Uiso 1 1 calc R . .
C20 C 0.4444(5) 0.3338(5) 0.4747(3) 0.0755(14) Uani 1 1 d . . .
H20 H 0.4792 0.3729 0.4453 0.091 Uiso 1 1 calc R . .
C21 C 0.4952(4) 0.3569(4) 0.5479(3) 0.0586(11) Uani 1 1 d . . .
H21 H 0.5635 0.4122 0.5675 0.070 Uiso 1 1 calc R . .
C22 C 0.4261(3) 0.4144(3) 0.7475(2) 0.0478(9) Uani 1 1 d . . .
C23 C 0.4130(4) 0.4133(4) 0.8195(3) 0.0657(12) Uani 1 1 d . . .
H23 H 0.4443 0.3634 0.8360 0.079 Uiso 1 1 calc R . .
C24 C 0.3536(5) 0.4859(5) 0.8675(3) 0.0844(16) Uani 1 1 d . . .
H24 H 0.3448 0.4836 0.9156 0.101 Uiso 1 1 calc R . .
C25 C 0.3079(5) 0.5604(5) 0.8444(4) 0.0853(17) Uani 1 1 d . . .
H25 H 0.2693 0.6096 0.8771 0.102 Uiso 1 1 calc R . .
C26 C 0.3188(4) 0.5630(4) 0.7735(3) 0.0772(15) Uani 1 1 d . . .
H26 H 0.2871 0.6135 0.7576 0.093 Uiso 1 1 calc R . .
C27 C 0.3778(4) 0.4895(4) 0.7247(3) 0.0601(11) Uani 1 1 d . . .
H27 H 0.3846 0.4912 0.6763 0.072 Uiso 1 1 calc R . .
C28 C 0.9911(3) 0.6154(3) 0.7482(2) 0.0503(10) Uani 1 1 d . . .
H28A H 1.0324 0.5563 0.7257 0.060 Uiso 1 1 calc R . .
H28B H 1.0325 0.6834 0.7415 0.060 Uiso 1 1 calc R . .
C29 C 0.9964(4) 0.6372(3) 0.8335(2) 0.0538(10) Uani 1 1 d . . .
H29A H 0.9408 0.6827 0.8537 0.065 Uiso 1 1 calc R . .
H29B H 1.0733 0.6817 0.8576 0.065 Uiso 1 1 calc R . .
C30 C 0.9717(3) 0.5321(3) 0.8570(2) 0.0504(10) Uani 1 1 d . . .
H30A H 1.0050 0.5533 0.9092 0.060 Uiso 1 1 calc R . .
H30B H 1.0101 0.4759 0.8258 0.060 Uiso 1 1 calc R . .
C31 C 0.8696(3) 0.5765(3) 0.6018(2) 0.0459(9) Uani 1 1 d . . .
C32 C 0.8173(4) 0.4824(4) 0.5396(3) 0.0621(12) Uani 1 1 d . . .
H32 H 0.7752 0.4188 0.5468 0.075 Uiso 1 1 calc R . .
C33 C 0.8270(5) 0.4817(5) 0.4663(3) 0.0831(16) Uani 1 1 d . . .
H33 H 0.7910 0.4182 0.4248 0.100 Uiso 1 1 calc R . .
C34 C 0.8893(5) 0.5741(5) 0.4559(3) 0.0840(16) Uani 1 1 d . . .
H34 H 0.8952 0.5741 0.4070 0.101 Uiso 1 1 calc R . .
C35 C 0.9431(5) 0.6663(5) 0.5159(3) 0.0860(17) Uani 1 1 d . . .
H35 H 0.9863 0.7288 0.5078 0.103 Uiso 1 1 calc R . .
C36 C 0.9344(4) 0.6689(4) 0.5896(3) 0.0704(13) Uani 1 1 d . . .
H36 H 0.9721 0.7325 0.6305 0.084 Uiso 1 1 calc R . .
C37 C 0.7819(4) 0.6973(3) 0.7353(2) 0.0457(9) Uani 1 1 d . . .
C38 C 0.6614(4) 0.6814(4) 0.7253(3) 0.0589(11) Uani 1 1 d . . .
H38 H 0.6164 0.6090 0.7001 0.071 Uiso 1 1 calc R . .
C39 C 0.6068(5) 0.7702(4) 0.7519(3) 0.0754(14) Uani 1 1 d . . .
H39 H 0.5261 0.7579 0.7445 0.090 Uiso 1 1 calc R . .
C40 C 0.6731(6) 0.8770(4) 0.7894(3) 0.0829(16) Uani 1 1 d . . .
H40 H 0.6371 0.9375 0.8072 0.099 Uiso 1 1 calc R . .
C41 C 0.7926(5) 0.8951(4) 0.8010(3) 0.0782(15) Uani 1 1 d . . .
H41 H 0.8368 0.9675 0.8274 0.094 Uiso 1 1 calc R . .
C42 C 0.8472(4) 0.8060(3) 0.7734(3) 0.0607(12) Uani 1 1 d . . .
H42 H 0.9281 0.8191 0.7805 0.073 Uiso 1 1 calc R . .
C43 C 0.8094(4) 0.3611(3) 0.8908(2) 0.0487(10) Uani 1 1 d . . .
C44 C 0.7067(5) 0.3262(4) 0.9175(3) 0.0737(14) Uani 1 1 d . . .
H44 H 0.6452 0.3616 0.9163 0.088 Uiso 1 1 calc R . .
C45 C 0.6948(6) 0.2391(5) 0.9460(3) 0.0898(17) Uani 1 1 d . . .
H45 H 0.6257 0.2160 0.9636 0.108 Uiso 1 1 calc R . .
C46 C 0.7857(6) 0.1871(4) 0.9480(3) 0.0851(17) Uani 1 1 d . . .
H46 H 0.7781 0.1288 0.9672 0.102 Uiso 1 1 calc R . .
C47 C 0.8867(6) 0.2205(4) 0.9222(3) 0.0775(15) Uani 1 1 d . . .
H47 H 0.9480 0.1850 0.9238 0.093 Uiso 1 1 calc R . .
C48 C 0.8987(4) 0.3071(4) 0.8936(2) 0.0602(11) Uani 1 1 d . . .
H48 H 0.9682 0.3291 0.8760 0.072 Uiso 1 1 calc R . .
C49 C 0.7617(4) 0.5793(3) 0.9174(2) 0.0487(10) Uani 1 1 d . . .
C50 C 0.8099(5) 0.6229(4) 0.9925(3) 0.0804(15) Uani 1 1 d . . .
H50 H 0.8695 0.5948 1.0084 0.096 Uiso 1 1 calc R . .
C51 C 0.7692(6) 0.7083(5) 1.0441(3) 0.101(2) Uani 1 1 d . . .
H51 H 0.8030 0.7386 1.0943 0.121 Uiso 1 1 calc R . .
C52 C 0.6807(6) 0.7479(5) 1.0218(4) 0.0952(19) Uani 1 1 d . . .
H52 H 0.6521 0.8036 1.0571 0.114 Uiso 1 1 calc R . .
C53 C 0.6338(6) 0.7065(5) 0.9482(4) 0.0929(18) Uani 1 1 d . . .
H53 H 0.5741 0.7351 0.9329 0.111 Uiso 1 1 calc R . .
C54 C 0.6742(4) 0.6214(4) 0.8952(3) 0.0646(12) Uani 1 1 d . . .
H54 H 0.6416 0.5933 0.8447 0.078 Uiso 1 1 calc R . .
C55 C 0.3624(9) 0.9268(6) 0.8888(4) 0.102(2) Uani 1 1 d . . .
C56 C 0.040(2) 0.010(3) 0.9855(17) 0.192(11) Uani 0.50 1 d P . .
H56A H -0.0160 -0.0551 0.9851 0.288 Uiso 0.50 1 d PR . .
H56B H 0.0209 0.0772 1.0190 0.288 Uiso 0.50 1 d PR . .
H56C H 0.1163 0.0053 1.0027 0.288 Uiso 0.50 1 d PR . .

loop_
_atom_site_aniso_label
_atom_site_aniso_U_11
_atom_site_aniso_U_22
_atom_site_aniso_U_33
_atom_site_aniso_U_23
_atom_site_aniso_U_13
_atom_site_aniso_U_12
Ag1 0.03739(16) 0.03107(15) 0.03932(16) 0.01144(11) 0.00469(11) 0.00544(11)
F1 0.217(15) 0.130(8) 0.090(8) 0.036(6) 0.059(8) 0.047(9)
F2 0.149(8) 0.168(10) 0.126(6) 0.034(6) -0.026(6) 0.032(7)
F3 0.251(18) 0.097(6) 0.147(7) 0.056(5) -0.008(11) 0.079(10)
O1 0.177(11) 0.099(6) 0.097(6) 0.054(5) 0.012(7) 0.026(8)
O2 0.148(9) 0.137(9) 0.058(4) 0.019(5) 0.017(5) 0.093(9)
O3 0.103(7) 0.150(10) 0.198(11) 0.017(8) 0.023(6) 0.007(6)
F1' 0.094(9) 0.15(2) 0.103(8) 0.038(11) 0.011(7) 0.056(10)
F2' 0.131(12) 0.106(9) 0.111(9) 0.062(7) 0.026(9) 0.023(8)
F3' 0.135(16) 0.086(10) 0.084(9) 0.006(8) -0.029(12) 0.049(11)
O1' 0.140(17) 0.113(15) 0.092(10) 0.022(9) -0.004(10) 0.101(15)
O2' 0.139(15) 0.168(19) 0.130(14) 0.069(13) 0.028(11) 0.037(14)
O3' 0.17(2) 0.110(14) 0.150(17) 0.017(12) -0.017(16) 0.008(15)
O4 0.137(10) 0.177(12) 0.229(16) 0.082(12) -0.002(10) 0.059(9)
P1 0.0367(5) 0.0288(4) 0.0413(5) 0.0099(4) 0.0074(4) 0.0077(4)
P2 0.0327(5) 0.0400(5) 0.0475(6) 0.0141(4) 0.0057(4) 0.0075(4)
P3 0.0401(5) 0.0335(5) 0.0484(6) 0.0187(4) 0.0110(4) 0.0069(4)
P4 0.0483(6) 0.0379(5) 0.0336(5) 0.0092(4) 0.0015(4) 0.0099(4)
S1 0.103(4) 0.072(3) 0.091(4) 0.004(2) -0.012(3) 0.017(2)
S1' 0.121(7) 0.113(8) 0.073(4) 0.062(5) 0.047(5) 0.087(6)
C1 0.047(2) 0.039(2) 0.068(3) 0.022(2) 0.014(2) 0.0061(18)
C2 0.048(2) 0.040(2) 0.081(3) 0.018(2) 0.006(2) 0.0030(19)
C3 0.037(2) 0.047(2) 0.067(3) 0.024(2) 0.0117(19) 0.0052(17)
C4 0.043(2) 0.0368(18) 0.0327(18) 0.0089(15) 0.0087(15) 0.0111(16)
C5 0.049(2) 0.043(2) 0.052(2) 0.0145(18) 0.0086(19) 0.0080(18)
C6 0.043(2) 0.058(3) 0.062(3) 0.008(2) 0.004(2) 0.007(2)
C7 0.052(3) 0.072(3) 0.044(2) 0.005(2) 0.0018(19) 0.026(2)
C8 0.068(3) 0.064(3) 0.053(3) 0.025(2) 0.012(2) 0.032(2)
C9 0.052(2) 0.048(2) 0.052(2) 0.0209(19) 0.0115(19) 0.0145(19)
C10 0.040(2) 0.0338(18) 0.046(2) 0.0093(16) 0.0025(16) 0.0092(16)
C11 0.053(2) 0.052(2) 0.046(2) 0.0059(19) 0.0030(19) 0.020(2)
C12 0.066(3) 0.071(3) 0.053(3) 0.000(2) 0.010(2) 0.028(2)
C13 0.075(3) 0.066(3) 0.040(2) 0.002(2) 0.003(2) 0.017(3)
C14 0.072(3) 0.057(3) 0.048(2) 0.014(2) -0.007(2) 0.010(2)
C15 0.054(2) 0.044(2) 0.050(2) 0.0062(18) 0.0015(19) 0.0137(19)
C16 0.044(2) 0.044(2) 0.052(2) 0.0152(18) 0.0023(18) 0.0150(18)
C17 0.064(3) 0.066(3) 0.063(3) 0.024(2) -0.010(2) -0.003(2)
C18 0.088(4) 0.076(3) 0.073(4) 0.021(3) -0.021(3) -0.006(3)
C19 0.104(4) 0.079(4) 0.059(3) 0.022(3) -0.014(3) 0.017(3)
C20 0.091(4) 0.079(3) 0.069(3) 0.041(3) 0.009(3) 0.021(3)
C21 0.059(3) 0.058(3) 0.064(3) 0.027(2) 0.003(2) 0.014(2)
C22 0.033(2) 0.047(2) 0.055(2) 0.0086(19) 0.0066(17) 0.0070(17)
C23 0.059(3) 0.075(3) 0.058(3) 0.013(2) 0.013(2) 0.022(2)
C24 0.079(4) 0.096(4) 0.066(3) 0.008(3) 0.024(3) 0.022(3)
C25 0.071(4) 0.071(3) 0.092(4) -0.004(3) 0.024(3) 0.021(3)
C26 0.066(3) 0.058(3) 0.102(4) 0.014(3) 0.019(3) 0.026(2)
C27 0.052(3) 0.053(2) 0.075(3) 0.019(2) 0.015(2) 0.014(2)
C28 0.043(2) 0.044(2) 0.063(3) 0.020(2) 0.0099(19) 0.0054(18)
C29 0.046(2) 0.043(2) 0.062(3) 0.012(2) -0.003(2) -0.0009(18)
C30 0.052(2) 0.046(2) 0.050(2) 0.0139(18) -0.0010(19) 0.0104(19)
C31 0.045(2) 0.048(2) 0.054(2) 0.0258(19) 0.0220(19) 0.0161(18)
C32 0.068(3) 0.064(3) 0.057(3) 0.025(2) 0.018(2) 0.011(2)
C33 0.094(4) 0.092(4) 0.057(3) 0.020(3) 0.021(3) 0.016(3)
C34 0.098(4) 0.106(4) 0.067(3) 0.046(3) 0.037(3) 0.031(4)
C35 0.109(5) 0.082(4) 0.083(4) 0.050(3) 0.043(3) 0.012(3)
C36 0.084(4) 0.057(3) 0.072(3) 0.028(2) 0.030(3) 0.005(2)
C37 0.059(3) 0.037(2) 0.051(2) 0.0238(18) 0.0222(19) 0.0144(18)
C38 0.062(3) 0.055(3) 0.070(3) 0.028(2) 0.022(2) 0.022(2)
C39 0.077(3) 0.075(3) 0.096(4) 0.041(3) 0.037(3) 0.041(3)
C40 0.109(5) 0.059(3) 0.101(4) 0.037(3) 0.046(4) 0.043(3)
C41 0.107(5) 0.042(2) 0.090(4) 0.024(3) 0.030(3) 0.021(3)
C42 0.075(3) 0.040(2) 0.074(3) 0.024(2) 0.025(2) 0.018(2)
C43 0.064(3) 0.042(2) 0.040(2) 0.0142(17) 0.0038(19) 0.0108(19)
C44 0.083(4) 0.069(3) 0.081(4) 0.037(3) 0.023(3) 0.021(3)
C45 0.111(5) 0.075(4) 0.096(4) 0.046(3) 0.038(4) 0.012(3)
C46 0.129(5) 0.061(3) 0.083(4) 0.041(3) 0.027(4) 0.031(3)
C47 0.110(4) 0.062(3) 0.076(3) 0.035(3) 0.017(3) 0.036(3)
C48 0.075(3) 0.056(3) 0.056(3) 0.023(2) 0.013(2) 0.021(2)
C49 0.061(3) 0.040(2) 0.041(2) 0.0091(17) 0.0083(19) 0.0126(19)
C50 0.101(4) 0.079(3) 0.048(3) 0.001(2) -0.003(3) 0.032(3)
C51 0.135(6) 0.088(4) 0.055(3) -0.010(3) 0.012(3) 0.029(4)
C52 0.128(6) 0.060(3) 0.086(4) 0.001(3) 0.036(4) 0.035(3)
C53 0.110(5) 0.077(4) 0.095(5) 0.017(3) 0.025(4) 0.048(3)
C54 0.074(3) 0.060(3) 0.060(3) 0.013(2) 0.010(2) 0.029(2)
C55 0.164(8) 0.088(5) 0.083(5) 0.043(4) 0.043(5) 0.063(5)
C56 0.18(3) 0.26(3) 0.22(3) 0.17(2) 0.05(2) 0.07(2)

loop_
_atom_type_symbol
_atom_type_description
_atom_type_scat_dispersion_real
_atom_type_scat_dispersion_imag
_atom_type_scat_source
C C 0.0033 0.0016 'International Tables Vol C Tables 4.2.6.8 and 6.1.1.4'
H H 0.0000 0.0000 'International Tables Vol C Tables 4.2.6.8 and 6.1.1.4'
O O 0.0106 0.0060 'International Tables Vol C Tables 4.2.6.8 and 6.1.1.4'
F F 0.0171 0.0103 'International Tables Vol C Tables 4.2.6.8 and 6.1.1.4'
S S 0.1246 0.1234 'International Tables Vol C Tables 4.2.6.8 and 6.1.1.4'
P P 0.1023 0.0942 'International Tables Vol C Tables 4.2.6.8 and 6.1.1.4'
Ag Ag -0.8971 1.1015 'International Tables Vol C Tables 4.2.6.8 and 6.1.1.4'

loop_
_geom_angle_atom_site_label_1
_geom_angle_atom_site_label_2
_geom_angle_atom_site_label_3
_geom_angle
_geom_angle_site_symmetry_1
_geom_angle_site_symmetry_3
P3 Ag1 P2 127.51(3) . .
P3 Ag1 P1 124.47(3) . .
P2 Ag1 P1 93.95(3) . .
P3 Ag1 P4 91.22(3) . .
P2 Ag1 P4 114.25(3) . .
P1 Ag1 P4 104.44(3) . .
C56 O4 H4 109.5 . .
C4 P1 C10 101.73(16) . .
C4 P1 C1 103.44(17) . .
C10 P1 C1 105.26(18) . .
C4 P1 Ag1 116.15(11) . .
C10 P1 Ag1 118.93(12) . .
C1 P1 Ag1 109.74(13) . .
C22 P2 C16 103.11(18) . .
C22 P2 C3 104.36(19) . .
C16 P2 C3 104.19(19) . .
C22 P2 Ag1 118.35(12) . .
C16 P2 Ag1 117.13(13) . .
C3 P2 Ag1 108.16(13) . .
C31 P3 C37 102.46(17) . .
C31 P3 C28 104.31(19) . .
C37 P3 C28 104.33(19) . .
C31 P3 Ag1 120.41(13) . .
C37 P3 Ag1 113.18(12) . .
C28 P3 Ag1 110.60(13) . .
C43 P4 C49 103.02(18) . .
C43 P4 C30 104.53(19) . .
C49 P4 C30 102.72(19) . .
C43 P4 Ag1 116.51(13) . .
C49 P4 Ag1 119.21(14) . .
C30 P4 Ag1 109.11(13) . .
O3 S1 O2 118.3(7) . .
O3 S1 O1 113.9(10) . .
O2 S1 O1 108.9(10) . .
O3 S1 C55 110.0(8) . .
O2 S1 C55 101.3(6) . .
O1 S1 C55 102.5(6) . .
O1' S1' O2' 116.7(15) . .
O1' S1' O3' 116.9(19) . .
O2' S1' O3' 109.5(16) . .
O1' S1' C55 103.5(10) . .
O2' S1' C55 103.1(10) . .
O3' S1' C55 105.3(10) . .
C2 C1 P1 116.1(3) . .
C2 C1 H1A 108.3 . .
P1 C1 H1A 108.3 . .
C2 C1 H1B 108.3 . .
P1 C1 H1B 108.3 . .
H1A C1 H1B 107.4 . .
C1 C2 C3 116.4(4) . .
C1 C2 H2A 108.2 . .
C3 C2 H2A 108.2 . .
C1 C2 H2B 108.2 . .
C3 C2 H2B 108.2 . .
H2A C2 H2B 107.4 . .
C2 C3 P2 115.3(3) . .
C2 C3 H3A 108.5 . .
P2 C3 H3A 108.5 . .
C2 C3 H3B 108.5 . .
P2 C3 H3B 108.5 . .
H3A C3 H3B 107.5 . .
C9 C4 C5 118.2(4) . .
C9 C4 P1 125.1(3) . .
C5 C4 P1 116.7(3) . .
C4 C5 C6 120.8(4) . .
C4 C5 H5 119.6 . .
C6 C5 H5 119.6 . .
C7 C6 C5 119.8(4) . .
C7 C6 H6 120.1 . .
C5 C6 H6 120.1 . .
C8 C7 C6 119.9(4) . .
C8 C7 H7 120.0 . .
C6 C7 H7 120.0 . .
C7 C8 C9 120.4(4) . .
C7 C8 H8 119.8 . .
C9 C8 H8 119.8 . .
C4 C9 C8 120.9(4) . .
C4 C9 H9 119.5 . .
C8 C9 H9 119.5 . .
C11 C10 C15 118.1(4) . .
C11 C10 P1 123.0(3) . .
C15 C10 P1 118.9(3) . .
C10 C11 C12 120.5(4) . .
C10 C11 H11 119.8 . .
C12 C11 H11 119.8 . .
C13 C12 C11 120.8(4) . .
C13 C12 H12 119.6 . .
C11 C12 H12 119.6 . .
C14 C13 C12 119.5(4) . .
C14 C13 H13 120.2 . .
C12 C13 H13 120.2 . .
C13 C14 C15 120.2(4) . .
C13 C14 H14 119.9 . .
C15 C14 H14 119.9 . .
C10 C15 C14 120.8(4) . .
C10 C15 H15 119.6 . .
C14 C15 H15 119.6 . .
C21 C16 C17 118.9(4) . .
C21 C16 P2 118.9(3) . .
C17 C16 P2 122.2(3) . .
C16 C17 C18 119.9(5) . .
C16 C17 H17 120.0 . .
C18 C17 H17 120.0 . .
C19 C18 C17 120.4(5) . .
C19 C18 H18 119.8 . .
C17 C18 H18 119.8 . .
C18 C19 C20 120.4(5) . .
C18 C19 H19 119.8 . .
C20 C19 H19 119.8 . .
C19 C20 C21 120.0(5) . .
C19 C20 H20 120.0 . .
C21 C20 H20 120.0 . .
C16 C21 C20 120.4(4) . .
C16 C21 H21 119.8 . .
C20 C21 H21 119.8 . .
C23 C22 C27 117.9(4) . .
C23 C22 P2 121.5(3) . .
C27 C22 P2 120.3(3) . .
C22 C23 C24 120.9(5) . .
C22 C23 H23 119.5 . .
C24 C23 H23 119.5 . .
C25 C24 C23 120.3(5) . .
C25 C24 H24 119.9 . .
C23 C24 H24 119.9 . .
C26 C25 C24 120.2(5) . .
C26 C25 H25 119.9 . .
C24 C25 H25 119.9 . .
C25 C26 C27 119.7(5) . .
C25 C26 H26 120.1 . .
C27 C26 H26 120.1 . .
C22 C27 C26 120.9(5) . .
C22 C27 H27 119.5 . .
C26 C27 H27 119.5 . .
C29 C28 P3 115.9(3) . .
C29 C28 H28A 108.3 . .
P3 C28 H28A 108.3 . .
C29 C28 H28B 108.3 . .
P3 C28 H28B 108.3 . .
H28A C28 H28B 107.4 . .
C28 C29 C30 116.7(3) . .
C28 C29 H29A 108.1 . .
C30 C29 H29A 108.1 . .
C28 C29 H29B 108.1 . .
C30 C29 H29B 108.1 . .
H29A C29 H29B 107.3 . .
C29 C30 P4 113.3(3) . .
C29 C30 H30A 108.9 . .
P4 C30 H30A 108.9 . .
C29 C30 H30B 108.9 . .
P4 C30 H30B 108.9 . .
H30A C30 H30B 107.7 . .
C36 C31 C32 118.5(4) . .
C36 C31 P3 123.4(3) . .
C32 C31 P3 118.1(3) . .
C31 C32 C33 120.9(5) . .
C31 C32 H32 119.6 . .
C33 C32 H32 119.6 . .
C34 C33 C32 119.6(5) . .
C34 C33 H33 120.2 . .
C32 C33 H33 120.2 . .
C35 C34 C33 120.6(5) . .
C35 C34 H34 119.7 . .
C33 C34 H34 119.7 . .
C34 C35 C36 120.8(5) . .
C34 C35 H35 119.6 . .
C36 C35 H35 119.6 . .
C31 C36 C35 119.7(5) . .
C31 C36 H36 120.1 . .
C35 C36 H36 120.1 . .
C42 C37 C38 118.1(4) . .
C42 C37 P3 124.1(3) . .
C38 C37 P3 117.8(3) . .
C39 C38 C37 121.7(5) . .
C39 C38 H38 119.2 . .
C37 C38 H38 119.2 . .
C40 C39 C38 119.2(5) . .
C40 C39 H39 120.4 . .
C38 C39 H39 120.4 . .
C39 C40 C41 120.4(5) . .
C39 C40 H40 119.8 . .
C41 C40 H40 119.8 . .
C40 C41 C42 120.3(5) . .
C40 C41 H41 119.9 . .
C42 C41 H41 119.9 . .
C41 C42 C37 120.3(5) . .
C41 C42 H42 119.8 . .
C37 C42 H42 119.8 . .
C48 C43 C44 118.1(4) . .
C48 C43 P4 123.3(3) . .
C44 C43 P4 118.5(3) . .
C45 C44 C43 120.7(5) . .
C45 C44 H44 119.7 . .
C43 C44 H44 119.7 . .
C46 C45 C44 119.7(5) . .
C46 C45 H45 120.2 . .
C44 C45 H45 120.2 . .
C47 C46 C45 120.3(5) . .
C47 C46 H46 119.9 . .
C45 C46 H46 119.9 . .
C46 C47 C48 120.3(5) . .
C46 C47 H47 119.9 . .
C48 C47 H47 119.9 . .
C43 C48 C47 121.0(5) . .
C43 C48 H48 119.5 . .
C47 C48 H48 119.5 . .
C54 C49 C50 119.2(4) . .
C54 C49 P4 119.8(3) . .
C50 C49 P4 121.0(4) . .
C49 C50 C51 119.9(5) . .
C49 C50 H50 120.0 . .
C51 C50 H50 120.0 . .
C52 C51 C50 120.4(6) . .
C52 C51 H51 119.8 . .
C50 C51 H51 119.8 . .
C51 C52 C53 120.0(5) . .
C51 C52 H52 120.0 . .
C53 C52 H52 120.0 . .
C52 C53 C54 120.5(6) . .
C52 C53 H53 119.7 . .
C54 C53 H53 119.7 . .
C49 C54 C53 119.9(5) . .
C49 C54 H54 120.1 . .
C53 C54 H54 120.1 . .
F3 C55 F3' 114.3(12) . .
F3 C55 F1 112.8(11) . .
F3' C55 F1 30.7(11) . .
F3 C55 F1' 49.7(8) . .
F3' C55 F1' 107.9(13) . .
F1 C55 F1' 132.3(11) . .
F3 C55 F2 107.0(11) . .
F3' C55 F2 72.9(13) . .
F1 C55 F2 102.5(10) . .
F1' C55 F2 59.0(10) . .
F3 C55 F2' 50.3(8) . .
F3' C55 F2' 104.0(15) . .
F1 C55 F2' 80.7(10) . .
F1' C55 F2' 99.9(11) . .
F2 C55 F2' 154.6(9) . .
F3 C55 S1 117.4(8) . .
F3' C55 S1 123.8(10) . .
F1 C55 S1 105.9(10) . .
F1' C55 S1 121.6(9) . .
F2 C55 S1 110.1(6) . .
F2' C55 S1 92.8(8) . .
F3 C55 S1' 117.6(8) . .
F3' C55 S1' 126.8(11) . .
F1 C55 S1' 113.0(10) . .
F1' C55 S1' 113.8(9) . .
F2 C55 S1' 101.8(7) . .
F2' C55 S1' 100.0(9) . .
S1 C55 S1' 9.5(7) . .
C56 C56 O4 126(4) 2_557 .
C56 C56 H56A 41.6 2_557 .
O4 C56 H56A 110.3 . .
C56 C56 H56B 67.9 2_557 .
O4 C56 H56B 108.8 . .
H56A C56 H56B 109.5 . .
C56 C56 H56C 122.6 2_557 .
O4 C56 H56C 109.3 . .
H56A C56 H56C 109.5 . .
H56B C56 H56C 109.5 . .

loop_
_geom_bond_atom_site_label_1
_geom_bond_atom_site_label_2
_geom_bond_distance
_geom_bond_site_symmetry_2
Ag1 P3 2.4802(9) .
Ag1 P2 2.4922(10) .
Ag1 P1 2.5172(9) .
Ag1 P4 2.5211(10) .
F1 C55 1.323(16) .
F2 C55 1.375(12) .
F3 C55 1.279(10) .
O1 S1 1.464(12) .
O2 S1 1.456(10) .
O3 S1 1.375(12) .
F1' C55 1.325(15) .
F2' C55 1.433(15) .
F3' C55 1.30(2) .
O1' S1' 1.392(17) .
O2' S1' 1.44(2) .
O3' S1' 1.45(2) .
O4 C56 1.35(2) .
O4 H4 0.8200 .
P1 C4 1.825(4) .
P1 C10 1.829(4) .
P1 C1 1.839(4) .
P2 C22 1.826(4) .
P2 C16 1.827(4) .
P2 C3 1.842(4) .
P3 C31 1.821(4) .
P3 C37 1.824(4) .
P3 C28 1.837(4) .
P4 C43 1.824(4) .
P4 C49 1.825(4) .
P4 C30 1.839(4) .
S1 C55 1.763(9) .
S1' C55 1.797(12) .
C1 C2 1.525(6) .
C1 H1A 0.9700 .
C1 H1B 0.9700 .
C2 C3 1.537(6) .
C2 H2A 0.9700 .
C2 H2B 0.9700 .
C3 H3A 0.9700 .
C3 H3B 0.9700 .
C4 C9 1.379(5) .
C4 C5 1.383(5) .
C5 C6 1.394(6) .
C5 H5 0.9300 .
C6 C7 1.372(6) .
C6 H6 0.9300 .
C7 C8 1.364(6) .
C7 H7 0.9300 .
C8 C9 1.385(6) .
C8 H8 0.9300 .
C9 H9 0.9300 .
C10 C11 1.386(5) .
C10 C15 1.386(5) .
C11 C12 1.386(6) .
C11 H11 0.9300 .
C12 C13 1.372(6) .
C12 H12 0.9300 .
C13 C14 1.363(6) .
C13 H13 0.9300 .
C14 C15 1.395(6) .
C14 H14 0.9300 .
C15 H15 0.9300 .
C16 C21 1.381(6) .
C16 C17 1.385(6) .
C17 C18 1.393(7) .
C17 H17 0.9300 .
C18 C19 1.357(7) .
C18 H18 0.9300 .
C19 C20 1.365(7) .
C19 H19 0.9300 .
C20 C21 1.389(6) .
C20 H20 0.9300 .
C21 H21 0.9300 .
C22 C23 1.380(6) .
C22 C27 1.385(6) .
C23 C24 1.389(7) .
C23 H23 0.9300 .
C24 C25 1.364(8) .
C24 H24 0.9300 .
C25 C26 1.363(8) .
C25 H25 0.9300 .
C26 C27 1.399(6) .
C26 H26 0.9300 .
C27 H27 0.9300 .
C28 C29 1.537(6) .
C28 H28A 0.9700 .
C28 H28B 0.9700 .
C29 C30 1.543(5) .
C29 H29A 0.9700 .
C29 H29B 0.9700 .
C30 H30A 0.9700 .
C30 H30B 0.9700 .
C31 C36 1.383(6) .
C31 C32 1.383(6) .
C32 C33 1.392(6) .
C32 H32 0.9300 .
C33 C34 1.355(7) .
C33 H33 0.9300 .
C34 C35 1.353(8) .
C34 H34 0.9300 .
C35 C36 1.392(7) .
C35 H35 0.9300 .
C36 H36 0.9300 .
C37 C42 1.388(6) .
C37 C38 1.390(6) .
C38 C39 1.379(6) .
C38 H38 0.9300 .
C39 C40 1.372(7) .
C39 H39 0.9300 .
C40 C41 1.376(8) .
C40 H40 0.9300 .
C41 C42 1.385(6) .
C41 H41 0.9300 .
C42 H42 0.9300 .
C43 C48 1.376(6) .
C43 C44 1.390(6) .
C44 C45 1.387(7) .
C44 H44 0.9300 .
C45 C46 1.373(8) .
C45 H45 0.9300 .
C46 C47 1.357(8) .
C46 H46 0.9300 .
C47 C48 1.383(6) .
C47 H47 0.9300 .
C48 H48 0.9300 .
C49 C54 1.363(6) .
C49 C50 1.383(6) .
C50 C51 1.384(7) .
C50 H50 0.9300 .
C51 C52 1.353(9) .
C51 H51 0.9300 .
C52 C53 1.354(8) .
C52 H52 0.9300 .
C53 C54 1.393(7) .
C53 H53 0.9300 .
C54 H54 0.9300 .
C56 C56 1.14(4) 2_557
C56 H56A 0.9600 .
C56 H56B 0.9600 .
C56 H56C 0.9600 .

loop_
_geom_torsion_atom_site_label_1
_geom_torsion_atom_site_label_2
_geom_torsion_atom_site_label_3
_geom_torsion_atom_site_label_4
_geom_torsion
_geom_torsion_site_symmetry_1
_geom_torsion_site_symmetry_2
_geom_torsion_site_symmetry_3
_geom_torsion_site_symmetry_4
P3 Ag1 P1 C4 66.87(14) . . . .
P2 Ag1 P1 C4 -151.16(13) . . . .
P4 Ag1 P1 C4 -34.86(13) . . . .
P3 Ag1 P1 C10 -55.13(14) . . . .
P2 Ag1 P1 C10 86.84(14) . . . .
P4 Ag1 P1 C10 -156.87(14) . . . .
P3 Ag1 P1 C1 -176.31(15) . . . .
P2 Ag1 P1 C1 -34.34(15) . . . .
P4 Ag1 P1 C1 81.95(15) . . . .
P3 Ag1 P2 C22 -65.05(17) . . . .
P1 Ag1 P2 C22 154.76(16) . . . .
P4 Ag1 P2 C22 46.98(16) . . . .
P3 Ag1 P2 C16 59.42(15) . . . .
P1 Ag1 P2 C16 -80.76(14) . . . .
P4 Ag1 P2 C16 171.46(14) . . . .
P3 Ag1 P2 C3 176.68(15) . . . .
P1 Ag1 P2 C3 36.49(15) . . . .
P4 Ag1 P2 C3 -71.28(15) . . . .
P2 Ag1 P3 C31 -76.93(15) . . . .
P1 Ag1 P3 C31 52.29(15) . . . .
P4 Ag1 P3 C31 160.78(15) . . . .
P2 Ag1 P3 C37 44.64(15) . . . .
P1 Ag1 P3 C37 173.85(14) . . . .
P4 Ag1 P3 C37 -77.66(15) . . . .
P2 Ag1 P3 C28 161.29(14) . . . .
P1 Ag1 P3 C28 -69.50(15) . . . .
P4 Ag1 P3 C28 38.99(15) . . . .
P3 Ag1 P4 C43 -159.52(16) . . . .
P2 Ag1 P4 C43 67.83(17) . . . .
P1 Ag1 P4 C43 -33.36(17) . . . .
P3 Ag1 P4 C49 75.92(16) . . . .
P2 Ag1 P4 C49 -56.73(16) . . . .
P1 Ag1 P4 C49 -157.92(15) . . . .
P3 Ag1 P4 C30 -41.51(14) . . . .
P2 Ag1 P4 C30 -174.16(14) . . . .
P1 Ag1 P4 C30 84.65(14) . . . .
C4 P1 C1 C2 178.8(3) . . . .
C10 P1 C1 C2 -74.9(3) . . . .
Ag1 P1 C1 C2 54.2(3) . . . .
P1 C1 C2 C3 -78.1(4) . . . .
C1 C2 C3 P2 82.2(4) . . . .
C22 P2 C3 C2 172.9(3) . . . .
C16 P2 C3 C2 65.1(3) . . . .
Ag1 P2 C3 C2 -60.3(3) . . . .
C10 P1 C4 C9 -98.3(3) . . . .
C1 P1 C4 C9 10.7(4) . . . .
Ag1 P1 C4 C9 131.0(3) . . . .
C10 P1 C4 C5 81.1(3) . . . .
C1 P1 C4 C5 -169.9(3) . . . .
Ag1 P1 C4 C5 -49.6(3) . . . .
C9 C4 C5 C6 0.8(6) . . . .
P1 C4 C5 C6 -178.7(3) . . . .
C4 C5 C6 C7 -0.8(6) . . . .
C5 C6 C7 C8 0.3(6) . . . .
C6 C7 C8 C9 0.2(6) . . . .
C5 C4 C9 C8 -0.3(6) . . . .
P1 C4 C9 C8 179.1(3) . . . .
C7 C8 C9 C4 -0.2(6) . . . .
C4 P1 C10 C11 16.2(4) . . . .
C1 P1 C10 C11 -91.4(4) . . . .
Ag1 P1 C10 C11 145.2(3) . . . .
C4 P1 C10 C15 -161.4(3) . . . .
C1 P1 C10 C15 91.0(3) . . . .
Ag1 P1 C10 C15 -32.4(4) . . . .
C15 C10 C11 C12 0.2(6) . . . .
P1 C10 C11 C12 -177.5(3) . . . .
C10 C11 C12 C13 0.8(7) . . . .
C11 C12 C13 C14 -1.1(7) . . . .
C12 C13 C14 C15 0.4(7) . . . .
C11 C10 C15 C14 -0.8(6) . . . .
P1 C10 C15 C14 176.9(3) . . . .
C13 C14 C15 C10 0.6(7) . . . .
C22 P2 C16 C21 103.6(3) . . . .
C3 P2 C16 C21 -147.7(3) . . . .
Ag1 P2 C16 C21 -28.3(4) . . . .
C22 P2 C16 C17 -76.1(4) . . . .
C3 P2 C16 C17 32.6(4) . . . .
Ag1 P2 C16 C17 152.0(3) . . . .
C21 C16 C17 C18 1.2(7) . . . .
P2 C16 C17 C18 -179.1(4) . . . .
C16 C17 C18 C19 -1.1(8) . . . .
C17 C18 C19 C20 0.8(9) . . . .
C18 C19 C20 C21 -0.7(9) . . . .
C17 C16 C21 C20 -1.1(7) . . . .
P2 C16 C21 C20 179.1(4) . . . .
C19 C20 C21 C16 0.9(8) . . . .
C16 P2 C22 C23 149.8(4) . . . .
C3 P2 C22 C23 41.2(4) . . . .
Ag1 P2 C22 C23 -79.0(4) . . . .
C16 P2 C22 C27 -36.1(4) . . . .
C3 P2 C22 C27 -144.7(3) . . . .
Ag1 P2 C22 C27 95.0(3) . . . .
C27 C22 C23 C24 -0.3(7) . . . .
P2 C22 C23 C24 173.9(4) . . . .
C22 C23 C24 C25 -0.6(8) . . . .
C23 C24 C25 C26 1.0(9) . . . .
C24 C25 C26 C27 -0.5(8) . . . .
C23 C22 C27 C26 0.8(6) . . . .
P2 C22 C27 C26 -173.5(3) . . . .
C25 C26 C27 C22 -0.4(7) . . . .
C31 P3 C28 C29 171.6(3) . . . .
C37 P3 C28 C29 64.4(3) . . . .
Ag1 P3 C28 C29 -57.6(3) . . . .
P3 C28 C29 C30 77.0(4) . . . .
C28 C29 C30 P4 -79.8(4) . . . .
C43 P4 C30 C29 -172.2(3) . . . .
C49 P4 C30 C29 -64.9(3) . . . .
Ag1 P4 C30 C29 62.5(3) . . . .
C37 P3 C31 C36 55.1(4) . . . .
C28 P3 C31 C36 -53.4(4) . . . .
Ag1 P3 C31 C36 -178.2(3) . . . .
C37 P3 C31 C32 -122.4(4) . . . .
C28 P3 C31 C32 129.0(3) . . . .
Ag1 P3 C31 C32 4.2(4) . . . .
C36 C31 C32 C33 -1.8(7) . . . .
P3 C31 C32 C33 175.9(4) . . . .
C31 C32 C33 C34 0.6(8) . . . .
C32 C33 C34 C35 0.7(9) . . . .
C33 C34 C35 C36 -0.8(9) . . . .
C32 C31 C36 C35 1.7(7) . . . .
P3 C31 C36 C35 -175.9(4) . . . .
C34 C35 C36 C31 -0.4(9) . . . .
C31 P3 C37 C42 -87.0(4) . . . .
C28 P3 C37 C42 21.5(4) . . . .
Ag1 P3 C37 C42 141.8(3) . . . .
C31 P3 C37 C38 91.6(3) . . . .
C28 P3 C37 C38 -159.8(3) . . . .
Ag1 P3 C37 C38 -39.5(3) . . . .
C42 C37 C38 C39 0.3(6) . . . .
P3 C37 C38 C39 -178.5(4) . . . .
C37 C38 C39 C40 -0.3(7) . . . .
C38 C39 C40 C41 -0.5(8) . . . .
C39 C40 C41 C42 1.4(8) . . . .
C40 C41 C42 C37 -1.4(8) . . . .
C38 C37 C42 C41 0.5(6) . . . .
P3 C37 C42 C41 179.2(4) . . . .
C49 P4 C43 C48 -134.5(4) . . . .
C30 P4 C43 C48 -27.4(4) . . . .
Ag1 P4 C43 C48 93.1(4) . . . .
C49 P4 C43 C44 50.1(4) . . . .
C30 P4 C43 C44 157.1(4) . . . .
Ag1 P4 C43 C44 -82.4(4) . . . .
C48 C43 C44 C45 -0.2(7) . . . .
P4 C43 C44 C45 175.5(4) . . . .
C43 C44 C45 C46 0.2(9) . . . .
C44 C45 C46 C47 -0.1(9) . . . .
C45 C46 C47 C48 0.0(9) . . . .
C44 C43 C48 C47 0.0(7) . . . .
P4 C43 C48 C47 -175.5(4) . . . .
C46 C47 C48 C43 0.1(8) . . . .
C43 P4 C49 C54 -128.7(4) . . . .
C30 P4 C49 C54 122.9(4) . . . .
Ag1 P4 C49 C54 2.2(4) . . . .
C43 P4 C49 C50 52.6(4) . . . .
C30 P4 C49 C50 -55.9(4) . . . .
Ag1 P4 C49 C50 -176.6(3) . . . .
C54 C49 C50 C51 -0.1(8) . . . .
P4 C49 C50 C51 178.7(5) . . . .
C49 C50 C51 C52 1.5(10) . . . .
C50 C51 C52 C53 -2.1(10) . . . .
C51 C52 C53 C54 1.4(10) . . . .
C50 C49 C54 C53 -0.6(7) . . . .
P4 C49 C54 C53 -179.4(4) . . . .
C52 C53 C54 C49 0.0(9) . . . .
O3 S1 C55 F3 83.5(13) . . . .
O2 S1 C55 F3 -42.6(14) . . . .
O1 S1 C55 F3 -155.1(14) . . . .
O3 S1 C55 F3' -71.3(19) . . . .
O2 S1 C55 F3' 162.6(17) . . . .
O1 S1 C55 F3' 50(2) . . . .
O3 S1 C55 F1 -43.6(12) . . . .
O2 S1 C55 F1 -169.6(10) . . . .
O1 S1 C55 F1 77.8(14) . . . .
O3 S1 C55 F1' 141.0(15) . . . .
O2 S1 C55 F1' 15.0(16) . . . .
O1 S1 C55 F1' -97.5(16) . . . .
O3 S1 C55 F2 -153.7(10) . . . .
O2 S1 C55 F2 80.3(10) . . . .
O1 S1 C55 F2 -32.3(13) . . . .
O3 S1 C55 F2' 37.5(10) . . . .
O2 S1 C55 F2' -88.5(10) . . . .
O1 S1 C55 F2' 159.0(12) . . . .
O3 S1 C55 S1' 177(4) . . . .
O2 S1 C55 S1' 51(3) . . . .
O1 S1 C55 S1' -61(3) . . . .
O1' S1' C55 F3 150.5(18) . . . .
O2' S1' C55 F3 -87.4(17) . . . .
O3' S1' C55 F3 27(2) . . . .
O1' S1' C55 F3' -16(3) . . . .
O2' S1' C55 F3' 106(2) . . . .
O3' S1' C55 F3' -139(2) . . . .
O1' S1' C55 F1 16(2) . . . .
O2' S1' C55 F1 138.3(15) . . . .
O3' S1' C55 F1 -107.0(16) . . . .
O1' S1' C55 F1' -154.0(18) . . . .
O2' S1' C55 F1' -32.0(18) . . . .
O3' S1' C55 F1' 83(2) . . . .
O1' S1' C55 F2 -92.9(17) . . . .
O2' S1' C55 F2 29.1(14) . . . .
O3' S1' C55 F2 143.9(15) . . . .
O1' S1' C55 F2' 100.3(17) . . . .
O2' S1' C55 F2' -137.7(14) . . . .
O3' S1' C55 F2' -22.9(16) . . . .
O1' S1' C55 S1 59(3) . . . .
O2' S1' C55 S1 -179(4) . . . .
O3' S1' C55 S1 -64(4) . . . .
